data_4027866
loop_
_publ_author_name
'Yuichi Kitamoto'
'Kazumi Suzuki'
'Naoya Morohashi'
'Kenichi Sakai'
'Tetsutaro Hattori'

_publ_section_title
;
 Switching of the Diastereomer Deposited during the Crystallization of
 N-[(S)-1-Phenylethyl]-2'-carbamoyl-1,1'-binaphthalene-2-carboxylic Acid:
 Investigation of the Mechanism of Dielectrically Controlled Resolution
;
_journal_name_full 'Journal of Organic Chemistry'
_journal_page_first 597
_journal_page_last 605
_journal_paper_doi 10.1021/jo3024285
_journal_volume 78
_journal_year 2013
_chemical_absolute_configuration rm
_chemical_formula_sum 'C33 H29 N O4'
_chemical_formula_weight 503.57
_chemical_name_systematic
; 
 ? 
;
_space_group_IT_number 19
_symmetry_cell_setting orthorhombic
_symmetry_space_group_name_Hall 'P 2ac 2ab'
_symmetry_space_group_name_H-M 'P 21 21 21'
_atom_sites_solution_hydrogens geom
_atom_sites_solution_primary direct
_atom_sites_solution_secondary difmap
_audit_creation_method SHELXL-97
_cell_angle_alpha 90.00
_cell_angle_beta 90.00
_cell_angle_gamma 90.00
_cell_formula_units_Z 4
_cell_length_a 11.325(2)
_cell_length_b 13.892(2)
_cell_length_c 17.405(3)
_cell_measurement_temperature 173(2)
_cell_volume 2738.3(8)
_computing_cell_refinement 'Bruker APEXII'
_computing_data_collection 'Bruker APEXII'
_computing_data_reduction 'Bruker SHELXTL'
_computing_structure_refinement 'SHELXL-97 (Sheldrick, 1997)'
_computing_structure_solution 'SHELXS-97 (Sheldrick, 1990)'
_diffrn_ambient_temperature 173(2)
_diffrn_measured_fraction_theta_full 0.978
_diffrn_measured_fraction_theta_max 0.978
_diffrn_measurement_device_type 'CCD are detector'
_diffrn_measurement_method 'phi and omega scans'
_diffrn_radiation_monochromator graphite
_diffrn_radiation_source 'fine-focus sealed tube'
_diffrn_radiation_type MoK\a
_diffrn_radiation_wavelength 0.71073
_diffrn_reflns_av_R_equivalents 0.1004
_diffrn_reflns_av_sigmaI/netI 0.0969
_diffrn_reflns_limit_h_max 13
_diffrn_reflns_limit_h_min -14
_diffrn_reflns_limit_k_max 16
_diffrn_reflns_limit_k_min -18
_diffrn_reflns_limit_l_max 22
_diffrn_reflns_limit_l_min -22
_diffrn_reflns_number 23258
_diffrn_reflns_theta_full 28.02
_diffrn_reflns_theta_max 28.02
_diffrn_reflns_theta_min 1.88
_exptl_absorpt_coefficient_mu 0.080
_exptl_absorpt_correction_type none
_exptl_crystal_colour colorless
_exptl_crystal_density_diffrn 1.222
_exptl_crystal_description prism
_exptl_crystal_F_000 1064
_exptl_crystal_size_max 0.2
_exptl_crystal_size_mid 0.2
_exptl_crystal_size_min 0.1
_refine_diff_density_max 0.156
_refine_diff_density_min -0.193
_refine_diff_density_rms 0.043
_refine_ls_abs_structure_details 'Flack H D (1983), Acta Cryst. A39, 876-881'
_refine_ls_abs_structure_Flack 1.0(13)
_refine_ls_extinction_method none
_refine_ls_goodness_of_fit_ref 0.984
_refine_ls_hydrogen_treatment refall
_refine_ls_matrix_type full
_refine_ls_number_parameters 355
_refine_ls_number_reflns 6381
_refine_ls_number_restraints 0
_refine_ls_restrained_S_all 0.984
_refine_ls_R_factor_all 0.0972
_refine_ls_R_factor_gt 0.0485
_refine_ls_shift/su_max 0.033
_refine_ls_shift/su_mean 0.003
_refine_ls_structure_factor_coef Fsqd
_refine_ls_weighting_details 'calc w=1/[\s^2^(Fo^2^)+(0.0457P)^2^+0.0000P] where P=(Fo^2^+2Fc^2^)/3'
_refine_ls_weighting_scheme calc
_refine_ls_wR_factor_gt 0.1071
_refine_ls_wR_factor_ref 0.1234
_reflns_number_gt 4054
_reflns_number_total 6381
_reflns_threshold_expression >2sigma(I)
_cod_data_source_file jo3024285_si_002.cif
_cod_data_source_block (SaS)acetone
_cod_original_cell_volume 2738.2(8)
_cod_database_code 4027866

loop_
_symmetry_equiv_pos_as_xyz
'x, y, z'
'-x+1/2, -y, z+1/2'
'-x, y+1/2, -z+1/2'
'x+1/2, -y+1/2, -z'

loop_
_atom_site_label
_atom_site_type_symbol
_atom_site_fract_x
_atom_site_fract_y
_atom_site_fract_z
_atom_site_U_iso_or_equiv
_atom_site_adp_type
_atom_site_occupancy
_atom_site_symmetry_multiplicity
_atom_site_calc_flag
_atom_site_refinement_flags
C1 C 0.08179(18) 0.91157(16) 0.15721(11) 0.0289(5) Uani 1 1 d .
C2 C 0.10820(19) 0.81829(17) 0.13623(12) 0.0342(5) Uani 1 1 d .
C3 C 0.2150(2) 0.79691(19) 0.09691(13) 0.0425(6) Uani 1 1 d .
H1 H 0.2315 0.7337 0.0829 0.051 Uiso 1 1 calc R
C4 C 0.2932(2) 0.8675(2) 0.07951(13) 0.0433(6) Uani 1 1 d .
H2 H 0.3633 0.8520 0.0545 0.052 Uiso 1 1 calc R
C5 C 0.26966(18) 0.96419(18) 0.09881(12) 0.0362(6) Uani 1 1 d .
C6 C 0.3482(2) 1.0397(2) 0.07965(13) 0.0437(7) Uani 1 1 d .
H3 H 0.4180 1.0254 0.0539 0.052 Uiso 1 1 calc R
C7 C 0.3238(2) 1.1324(2) 0.09799(13) 0.0507(7) Uani 1 1 d .
H4 H 0.3768 1.1809 0.0850 0.061 Uiso 1 1 calc R
C8 C 0.2188(2) 1.1554(2) 0.13646(14) 0.0468(6) Uani 1 1 d .
H5 H 0.2027 1.2192 0.1489 0.056 Uiso 1 1 calc R
C9 C 0.1400(2) 1.08556(17) 0.15589(12) 0.0351(5) Uani 1 1 d .
H6 H 0.0704 1.1022 0.1810 0.042 Uiso 1 1 calc R
C10 C 0.16282(18) 0.98727(17) 0.13825(11) 0.0299(5) Uani 1 1 d .
C11 C 0.0280(2) 0.73656(17) 0.15600(12) 0.0384(6) Uani 1 1 d .
C12 C -0.03519(18) 0.94042(16) 0.19163(11) 0.0280(5) Uani 1 1 d .
C13 C -0.04924(19) 0.96069(16) 0.26882(12) 0.0310(5) Uani 1 1 d .
C14 C -0.1570(2) 0.99885(18) 0.29654(12) 0.0378(6) Uani 1 1 d .
H7 H -0.1647 1.0130 0.3485 0.045 Uiso 1 1 calc R
C15 C -0.2491(2) 1.01514(19) 0.24875(12) 0.0410(6) Uani 1 1 d .
H8 H -0.3189 1.0408 0.2681 0.049 Uiso 1 1 calc R
C16 C -0.24015(19) 0.99341(19) 0.16948(12) 0.0377(5) Uani 1 1 d .
C17 C -0.3343(2) 1.0091(2) 0.11813(14) 0.0509(7) Uani 1 1 d .
H9 H -0.4056 1.0326 0.1369 0.061 Uiso 1 1 calc R
C18 C -0.3233(2) 0.9904(2) 0.04104(14) 0.0550(7) Uani 1 1 d .
H10 H -0.3866 1.0009 0.0081 0.066 Uiso 1 1 calc R
C19 C -0.2163(2) 0.9554(2) 0.01246(13) 0.0444(7) Uani 1 1 d .
H11 H -0.2087 0.9433 -0.0399 0.053 Uiso 1 1 calc R
C20 C -0.1228(2) 0.93882(17) 0.06011(12) 0.0348(5) Uani 1 1 d .
H12 H -0.0525 0.9155 0.0398 0.042 Uiso 1 1 calc R
C21 C -0.13122(18) 0.95661(17) 0.14025(12) 0.0306(5) Uani 1 1 d .
C22 C 0.0453(2) 0.94326(18) 0.32799(11) 0.0337(5) Uani 1 1 d .
C23 C 0.1714(2) 0.82369(18) 0.39118(13) 0.0389(6) Uani 1 1 d .
H13 H 0.1607(19) 0.8665(16) 0.4354(12) 0.034(6) Uiso 1 1 d .
C24 C 0.1408(3) 0.7210(2) 0.41437(17) 0.0589(8) Uani 1 1 d .
H14 H 0.0599 0.7182 0.4306 0.088 Uiso 1 1 calc R
H15 H 0.1911 0.7012 0.4559 0.088 Uiso 1 1 calc R
H16 H 0.1522 0.6789 0.3713 0.088 Uiso 1 1 calc R
C25 C 0.2990(2) 0.83289(17) 0.36558(14) 0.0396(6) Uani 1 1 d .
C26 C 0.3838(2) 0.8639(2) 0.41659(15) 0.0527(7) Uani 1 1 d .
H17 H 0.3620 0.8808 0.4663 0.063 Uiso 1 1 calc R
C27 C 0.5009(3) 0.8703(2) 0.39479(18) 0.0659(9) Uani 1 1 d .
H18 H 0.5573 0.8908 0.4300 0.079 Uiso 1 1 calc R
C28 C 0.5342(3) 0.8465(2) 0.32158(19) 0.0643(8) Uani 1 1 d .
H19 H 0.6130 0.8508 0.3070 0.077 Uiso 1 1 calc R
C29 C 0.4501(3) 0.8162(3) 0.26947(19) 0.0705(9) Uani 1 1 d .
H20 H 0.4720 0.8005 0.2195 0.085 Uiso 1 1 calc R
C30 C 0.3333(2) 0.8093(2) 0.29190(16) 0.0570(7) Uani 1 1 d .
H21 H 0.2770 0.7885 0.2567 0.068 Uiso 1 1 calc R
C31 C 0.6206(4) 0.5859(3) 0.1945(2) 0.0945(13) Uani 1 1 d .
H22 H 0.5622 0.5390 0.2085 0.142 Uiso 1 1 calc R
H23 H 0.6403 0.6241 0.2386 0.142 Uiso 1 1 calc R
H24 H 0.6901 0.5537 0.1761 0.142 Uiso 1 1 calc R
C32 C 0.5733(3) 0.6486(3) 0.13353(18) 0.0713(10) Uani 1 1 d .
C33 C 0.6527(5) 0.7228(4) 0.1037(3) 0.152(2) Uani 1 1 d .
H25 H 0.6129 0.7590 0.0644 0.228 Uiso 1 1 calc R
H26 H 0.7218 0.6930 0.0824 0.228 Uiso 1 1 calc R
H27 H 0.6754 0.7652 0.1446 0.228 Uiso 1 1 calc R
O1 O -0.02021(17) 0.72887(12) 0.21808(9) 0.0496(5) Uani 1 1 d .
O2 O 0.01895(17) 0.67278(14) 0.10094(9) 0.0467(4) Uani 1 1 d .
H28 H -0.026(2) 0.619(2) 0.1162(15) 0.056(8) Uiso 1 1 d .
O3 O 0.07675(15) 1.00785(13) 0.37327(9) 0.0447(4) Uani 1 1 d .
O4 O 0.4713(3) 0.6403(2) 0.11388(17) 0.1186(11) Uani 1 1 d .
N1 N 0.08745(17) 0.85489(15) 0.33182(10) 0.0347(5) Uani 1 1 d .
H29 H 0.051(2) 0.8061(19) 0.3024(14) 0.042(7) Uiso 1 1 d .

loop_
_atom_site_aniso_label
_atom_site_aniso_U_11
_atom_site_aniso_U_22
_atom_site_aniso_U_33
_atom_site_aniso_U_23
_atom_site_aniso_U_13
_atom_site_aniso_U_12
C1 0.0263(11) 0.0357(14) 0.0247(10) 0.0027(9) -0.0033(8) 0.0026(10)
C2 0.0374(13) 0.0355(15) 0.0299(11) -0.0009(9) 0.0013(9) 0.0047(11)
C3 0.0440(14) 0.0439(16) 0.0395(13) -0.0067(11) 0.0035(11) 0.0097(12)
C4 0.0327(12) 0.0592(19) 0.0380(12) -0.0011(12) 0.0084(9) 0.0097(13)
C5 0.0273(11) 0.0562(17) 0.0251(10) 0.0023(10) 0.0002(9) 0.0034(11)
C6 0.0267(11) 0.069(2) 0.0352(12) 0.0033(12) 0.0016(9) -0.0066(12)
C7 0.0482(15) 0.063(2) 0.0406(13) 0.0056(13) 0.0010(11) -0.0232(15)
C8 0.0523(16) 0.0445(17) 0.0437(13) -0.0013(11) 0.0011(11) -0.0121(13)
C9 0.0334(12) 0.0365(15) 0.0355(12) 0.0007(10) 0.0003(9) -0.0019(11)
C10 0.0290(11) 0.0396(14) 0.0210(9) 0.0030(9) -0.0027(8) 0.0003(10)
C11 0.0486(14) 0.0355(15) 0.0311(11) -0.0001(10) -0.0017(10) 0.0028(11)
C12 0.0284(11) 0.0255(12) 0.0302(10) 0.0012(8) 0.0020(8) -0.0027(9)
C13 0.0317(12) 0.0310(13) 0.0303(10) 0.0007(9) 0.0009(8) -0.0015(10)
C14 0.0416(13) 0.0444(15) 0.0274(10) -0.0049(10) 0.0071(9) 0.0026(12)
C15 0.0300(12) 0.0527(17) 0.0403(12) -0.0039(11) 0.0089(9) 0.0024(12)
C16 0.0267(11) 0.0490(15) 0.0375(12) -0.0023(11) 0.0007(9) -0.0013(11)
C17 0.0265(12) 0.077(2) 0.0496(15) -0.0050(14) 0.0005(10) 0.0031(13)
C18 0.0313(13) 0.088(2) 0.0459(14) -0.0046(15) -0.0101(11) 0.0058(14)
C19 0.0381(14) 0.0619(19) 0.0333(12) -0.0053(11) -0.0035(10) -0.0017(13)
C20 0.0307(12) 0.0386(15) 0.0351(12) -0.0028(10) 0.0022(9) -0.0034(10)
C21 0.0253(11) 0.0345(13) 0.0319(11) -0.0001(9) 0.0025(8) -0.0038(10)
C22 0.0366(13) 0.0402(15) 0.0244(10) 0.0008(10) 0.0027(9) 0.0036(11)
C23 0.0491(14) 0.0355(15) 0.0322(12) 0.0033(10) -0.0058(10) 0.0022(12)
C24 0.0644(18) 0.0493(18) 0.0629(18) 0.0194(13) -0.0071(14) -0.0033(14)
C25 0.0494(15) 0.0296(14) 0.0397(12) 0.0037(10) -0.0071(10) 0.0051(11)
C26 0.0595(17) 0.0567(19) 0.0419(14) 0.0085(12) -0.0090(12) -0.0020(15)
C27 0.0584(19) 0.068(2) 0.071(2) 0.0183(18) -0.0239(15) -0.0064(16)
C28 0.0432(16) 0.063(2) 0.087(2) 0.0164(17) -0.0026(15) 0.0076(15)
C29 0.0548(19) 0.088(3) 0.0691(19) -0.0084(18) 0.0064(15) 0.0202(17)
C30 0.0499(17) 0.070(2) 0.0512(15) -0.0143(14) -0.0065(13) 0.0086(15)
C31 0.091(3) 0.080(3) 0.112(3) -0.009(2) -0.039(2) -0.001(2)
C32 0.077(2) 0.082(3) 0.0550(17) -0.0322(17) -0.0088(16) 0.017(2)
C33 0.174(5) 0.159(5) 0.122(4) 0.037(4) 0.080(4) 0.013(4)
O1 0.0724(12) 0.0399(11) 0.0366(9) -0.0016(7) 0.0110(8) -0.0143(9)
O2 0.0697(12) 0.0348(11) 0.0356(9) -0.0040(8) 0.0016(8) -0.0052(9)
O3 0.0569(11) 0.0394(10) 0.0377(8) -0.0051(8) -0.0133(7) 0.0054(8)
O4 0.103(2) 0.130(3) 0.123(2) -0.053(2) -0.0592(18) 0.0388(18)
N1 0.0408(11) 0.0343(13) 0.0291(9) -0.0024(8) -0.0039(8) 0.0035(10)

loop_
_atom_type_symbol
_atom_type_description
_atom_type_scat_dispersion_real
_atom_type_scat_dispersion_imag
_atom_type_scat_source
C C 0.0033 0.0016 'International Tables Vol C Tables 4.2.6.8 and 6.1.1.4'
H H 0.0000 0.0000 'International Tables Vol C Tables 4.2.6.8 and 6.1.1.4'
N N 0.0061 0.0033 'International Tables Vol C Tables 4.2.6.8 and 6.1.1.4'
O O 0.0106 0.0060 'International Tables Vol C Tables 4.2.6.8 and 6.1.1.4'

loop_
_geom_angle_atom_site_label_1
_geom_angle_atom_site_label_2
_geom_angle_atom_site_label_3
_geom_angle
C2 C1 C10 119.30(19)
C2 C1 C12 123.05(19)
C10 C1 C12 117.3(2)
C1 C2 C3 120.6(2)
C1 C2 C11 121.41(19)
C3 C2 C11 118.0(2)
C4 C3 C2 120.8(2)
C3 C4 C5 120.8(2)
C4 C5 C6 122.1(2)
C4 C5 C10 119.3(2)
C6 C5 C10 118.7(2)
C7 C6 C5 121.4(2)
C6 C7 C8 120.1(2)
C9 C8 C7 120.8(3)
C8 C9 C10 120.8(2)
C9 C10 C5 118.2(2)
C9 C10 C1 122.52(19)
C5 C10 C1 119.2(2)
O1 C11 O2 123.8(2)
O1 C11 C2 123.0(2)
O2 C11 C2 113.2(2)
C13 C12 C21 119.33(19)
C13 C12 C1 122.78(18)
C21 C12 C1 117.56(17)
C12 C13 C14 120.46(19)
C12 C13 C22 123.41(19)
C14 C13 C22 116.12(18)
C15 C14 C13 121.19(19)
C14 C15 C16 120.5(2)
C17 C16 C15 122.1(2)
C17 C16 C21 118.9(2)
C15 C16 C21 119.0(2)
C18 C17 C16 121.5(2)
C17 C18 C19 119.5(2)
C20 C19 C18 121.0(2)
C19 C20 C21 121.0(2)
C20 C21 C12 122.5(2)
C20 C21 C16 118.0(2)
C12 C21 C16 119.45(19)
O3 C22 N1 122.3(2)
O3 C22 C13 121.4(2)
N1 C22 C13 116.2(2)
N1 C23 C25 112.64(19)
N1 C23 C24 108.4(2)
C25 C23 C24 111.9(2)
C30 C25 C26 118.5(3)
C30 C25 C23 121.4(2)
C26 C25 C23 120.1(2)
C27 C26 C25 120.8(3)
C28 C27 C26 120.3(3)
C27 C28 C29 119.7(3)
C28 C29 C30 119.7(3)
C25 C30 C29 121.0(3)
O4 C32 C33 123.6(4)
O4 C32 C31 119.6(4)
C33 C32 C31 116.7(4)
C22 N1 C23 123.0(2)

loop_
_geom_bond_atom_site_label_1
_geom_bond_atom_site_label_2
_geom_bond_distance
C1 C2 1.379(3)
C1 C10 1.434(3)
C1 C12 1.508(3)
C2 C3 1.421(3)
C2 C11 1.494(3)
C3 C4 1.356(4)
C4 C5 1.409(3)
C5 C6 1.415(3)
C5 C10 1.428(3)
C6 C7 1.356(4)
C7 C8 1.402(4)
C8 C9 1.361(3)
C9 C10 1.423(3)
C11 O1 1.215(3)
C11 O2 1.309(3)
C12 C13 1.382(3)
C12 C21 1.426(3)
C13 C14 1.415(3)
C13 C22 1.505(3)
C14 C15 1.353(3)
C15 C16 1.416(3)
C16 C17 1.409(3)
C16 C21 1.429(3)
C17 C18 1.372(4)
C18 C19 1.397(3)
C19 C20 1.365(3)
C20 C21 1.420(3)
C22 O3 1.246(3)
C22 N1 1.319(3)
C23 N1 1.470(3)
C23 C25 1.517(4)
C23 C24 1.522(4)
C25 C30 1.379(4)
C25 C26 1.377(3)
C26 C27 1.382(4)
C27 C28 1.369(4)
C28 C29 1.380(4)
C29 C30 1.383(4)
C31 C32 1.473(5)
C32 O4 1.210(4)
C32 C33 1.464(6)
